data_7159352
loop_
_publ_author_name
'Broftov&#xe1;, N'
'Landovsk&#xfd;, T'
'Dvo&#x159;&#xe1;kov&#xe1;, H'
'Eigner, V.'
'Krupi&#x10d;ka, M'
'Lhot&#xe1;k, P'

_publ_section_title
;
 Stereoselective oxidation of phenoxathiin-based thiacalix[4]arenes -
 stereomutation of sulfoxide groups.
;
_journal_issue 22
_journal_name_full 'Organic &amp; biomolecular chemistry'
_journal_page_first 4620
_journal_page_last 4630
_journal_paper_doi 10.1039/d3ob00530e
_journal_volume 21
_journal_year 2023
_chemical_formula_moiety 'C49 H64 O11 S4, 1.736(C H2 Cl2), 0.573(C2 H5 O), 0.59(O)'
_chemical_formula_sum 'C51.88 H70.34 Cl3.47 O12.16 S4'
_chemical_formula_weight 1140.03
_space_group_IT_number 2
_space_group_name_Hall '-P 1'
_space_group_name_H-M_alt 'P -1'
_symmetry_cell_setting triclinic
_symmetry_space_group_name_Hall '-P 1'
_symmetry_space_group_name_H-M 'P -1'
_atom_sites_solution_hydrogens difmap
_atom_sites_solution_primary other
_atom_sites_solution_secondary difmap
_audit_update_record
;
2022-12-19 deposited with the CCDC.	2023-05-15 downloaded from the CCDC.
;
_cell_angle_alpha 92.4959(17)
_cell_angle_beta 90.0704(16)
_cell_angle_gamma 112.6404(15)
_cell_formula_units_Z 2
_cell_length_a 12.4947(5)
_cell_length_b 12.7653(6)
_cell_length_c 19.6418(8)
_cell_measurement_reflns_used 9137
_cell_measurement_temperature 180
_cell_measurement_theta_max 26.72
_cell_measurement_theta_min 2.63
_cell_volume 2888.1(2)
_computing_cell_refinement 'Apex4 (Bruker AXS, 2021)'
_computing_data_collection 'Apex4 (Bruker AXS, 2021)'
_computing_data_reduction 'Apex4 (Bruker AXS, 2021)'
_computing_molecular_graphics 'CAMERON (Watkin et al., 1996)'
_computing_publication_material 'CRYSTALS (Betteridge et al., 2003)'
_computing_structure_refinement 'CRYSTALS (Betteridge et al., 2003)'
_computing_structure_solution 'Superflip (Palatinus & Chapuis, 2007)'
_diffrn_ambient_pressure 101
_diffrn_ambient_temperature 180
_diffrn_measured_fraction_theta_full 0.999
_diffrn_measured_fraction_theta_max 0.999
_diffrn_measurement_device Area
_diffrn_measurement_device_type 'Bruker Kappa Apex4'
_diffrn_measurement_method '\f & \w scans'
_diffrn_radiation_monochromator graphite
_diffrn_radiation_type 'Mo K\a'
_diffrn_radiation_wavelength 0.71073
_diffrn_reflns_av_R_equivalents 0.051
_diffrn_reflns_av_unetI/netI 0.069
_diffrn_reflns_limit_h_max 15
_diffrn_reflns_limit_h_min -15
_diffrn_reflns_limit_k_max 16
_diffrn_reflns_limit_k_min -16
_diffrn_reflns_limit_l_max 24
_diffrn_reflns_limit_l_min -24
_diffrn_reflns_number 128422
_diffrn_reflns_theta_full 26.724
_diffrn_reflns_theta_max 26.724
_diffrn_reflns_theta_min 1.730
_diffrn_standards_number 0
_exptl_absorpt_coefficient_mu 0.382
_exptl_absorpt_correction_T_max 0.92
_exptl_absorpt_correction_T_min 0.85
_exptl_absorpt_correction_type multi-scan
_exptl_absorpt_process_details 'SADABS (Siemens, 1996)'
_exptl_crystal_colour colourless
_exptl_crystal_density_diffrn 1.311
_exptl_crystal_density_meas ?
_exptl_crystal_density_method 'not measured'
_exptl_crystal_description prism
_exptl_crystal_F_000 1203.940
_exptl_crystal_size_max 0.525
_exptl_crystal_size_mid 0.339
_exptl_crystal_size_min 0.228
_refine_diff_density_max 0.90
_refine_diff_density_min -0.86
_refine_ls_extinction_method None
_refine_ls_goodness_of_fit_ref 0.9965
_refine_ls_hydrogen_treatment constr
_refine_ls_matrix_type full
_refine_ls_number_parameters 736
_refine_ls_number_reflns 12169
_refine_ls_number_restraints 89
_refine_ls_R_factor_all 0.0716
_refine_ls_R_factor_gt 0.0569
_refine_ls_shift/su_max 0.0020138
_refine_ls_shift/su_mean 0.0000584
_refine_ls_structure_factor_coef Fsqd
_refine_ls_weighting_details
;
 Method= Modified Sheldrick 
 w=1/[\s^2^(F^2^) + ( 0.08P)^2^ + 5.80P] 
 ,where P=(max(Fo^2^,0) + 2Fc^2^)/3 
;
_refine_ls_weighting_scheme calc
_refine_ls_wR_factor_all 0.1685
_refine_ls_wR_factor_gt 0.1435
_refine_ls_wR_factor_ref 0.1685
_reflns_limit_h_max 15
_reflns_limit_h_min -15
_reflns_limit_k_max 16
_reflns_limit_k_min -16
_reflns_limit_l_max 24
_reflns_limit_l_min 0
_reflns_number_gt 9913
_reflns_number_total 12231
_reflns_threshold_expression I>2.0\s(I)
_oxford_diffrn_Wilson_B_factor 2.61
_oxford_diffrn_Wilson_scale 118.01
_oxford_refine_ls_r_factor_ref 0.0716
_oxford_refine_ls_scale 0.13712(6)
_oxford_reflns_number_all 12223
_cod_data_source_file d3ob00530e2.cif
_cod_data_source_block 10c
_cod_depositor_comments
;
The following automatic conversions were performed:

data item '_exptl_crystal_density_meas' value 'not measured' was
changed to '?' -- the value is perceived as not measured.

Automatic conversion script
Id: cif_fix_values 8170 2020-07-09 18:12:32Z antanas 

 Adding full bibliography for 7159351--7159355.cif.
;
_cod_original_sg_symbol_Hall '-P 1 '
_cod_original_sg_symbol_H-M 'P -1 '
_cod_database_code 7159352
_oxford_refine_reflns_threshold_expression I>-3.0\s(I)
_oxford_refine_ls_r_factor_all 0.0723
_oxford_refine_ls_wr_factor_all 0.1706

loop_
_symmetry_equiv_pos_as_xyz
x,y,z
-x,-y,-z

loop_
_atom_site_label
_atom_site_type_symbol
_atom_site_fract_x
_atom_site_fract_y
_atom_site_fract_z
_atom_site_U_iso_or_equiv
_atom_site_occupancy
_atom_site_adp_type
_atom_site_refinement_flags_posn
_atom_site_refinement_flags_adp
_atom_site_refinement_flags_occupancy
_atom_site_disorder_assembly
_atom_site_disorder_group
_atom_site_attached_hydrogens
C1 C 0.5213(2) 0.0521(2) 0.17142(14) 0.0266 1.0000 Uani . . . . . .
S2 S 0.61083(6) 0.13912(6) 0.10854(3) 0.0295 1.0000 Uani . . . . . .
C3 C 0.5259(2) 0.2164(2) 0.08447(14) 0.0291 1.0000 Uani . . . . . .
C4 C 0.4946(3) 0.2125(2) 0.01625(14) 0.0314 1.0000 Uani . . . . . .
C5 C 0.4234(3) 0.2661(2) -0.00546(14) 0.0323 1.0000 Uani . . . . . .
C6 C 0.3766(3) 0.3160(2) 0.04423(14) 0.0313 1.0000 Uani . . . . . .
C7 C 0.4059(2) 0.3190(2) 0.11289(13) 0.0276 1.0000 Uani . . . . . .
C8 C 0.4851(2) 0.2749(2) 0.13300(13) 0.0257 1.0000 Uani . . . . . .
O9 O 0.52381(17) 0.28121(17) 0.19847(9) 0.0290 1.0000 Uani . . . . . .
C10 C 0.4953(2) 0.3436(2) 0.24915(13) 0.0246 1.0000 Uani . . . . . .
C11 C 0.4079(2) 0.3854(2) 0.24566(13) 0.0270 1.0000 Uani . . . . . .
C12 C 0.3827(2) 0.4425(2) 0.30339(14) 0.0281 1.0000 Uani . . . . . .
C13 C 0.4378(2) 0.4388(2) 0.36415(14) 0.0287 1.0000 Uani . . . . . .
C14 C 0.5246(2) 0.3962(2) 0.36697(13) 0.0253 1.0000 Uani . . . . . .
S15 S 0.58413(6) 0.39279(6) 0.44899(3) 0.0265 1.0000 Uani . . . . . .
C16 C 0.6247(2) 0.2739(2) 0.44522(13) 0.0255 1.0000 Uani . . . . . .
C17 C 0.7365(2) 0.2916(2) 0.46624(13) 0.0278 1.0000 Uani . . . . . .
C18 C 0.7791(2) 0.2050(2) 0.45996(13) 0.0273 1.0000 Uani . . . . . .
C19 C 0.7074(2) 0.1035(2) 0.42715(13) 0.0266 1.0000 Uani . . . . . .
C20 C 0.5946(2) 0.0854(2) 0.40661(13) 0.0244 1.0000 Uani . . . . . .
S21 S 0.51020(6) -0.04725(6) 0.36505(3) 0.0273 1.0000 Uani . . . . . .
C22 C 0.4722(2) -0.0199(2) 0.28214(14) 0.0260 1.0000 Uani . . . . . .
C23 C 0.3564(2) -0.0721(2) 0.26177(16) 0.0314 1.0000 Uani . . . . . .
C24 C 0.3212(2) -0.0680(2) 0.19529(16) 0.0326 1.0000 Uani . . . . . .
C25 C 0.4058(3) -0.0050(2) 0.15072(15) 0.0322 1.0000 Uani . . . . . .
C26 C 0.5579(2) 0.0430(2) 0.23762(13) 0.0245 1.0000 Uani . . . . . .
C27 C 0.5497(2) 0.1687(2) 0.41735(13) 0.0245 1.0000 Uani . . . . . .
C28 C 0.5622(2) 0.3574(2) 0.30883(13) 0.0261 1.0000 Uani . . . . . .
S29 S 0.31436(6) 0.35157(7) 0.17185(4) 0.0331 1.0000 Uani . . . . . .
O30 O 0.71943(17) 0.21552(19) 0.13763(11) 0.0377 1.0000 Uani . . . . . .
O31 O 0.6127(2) 0.0672(2) 0.05065(11) 0.0406 1.0000 Uani . . . . . .
C32 C 0.3922(3) 0.2686(3) -0.08105(14) 0.0383 1.0000 Uani . . . . . .
C33 C 0.4311(5) 0.3941(3) -0.09908(19) 0.0621 1.0000 Uani . . . . . .
C34 C 0.4562(4) 0.2144(3) -0.12739(16) 0.0483 1.0000 Uani . . . . . .
C35 C 0.2632(4) 0.2048(4) -0.09221(19) 0.0632 1.0000 Uani . . . . . .
C36 C 0.2983(3) 0.5048(3) 0.30188(15) 0.0394 1.0000 Uani . . . . . .
C37 C 0.2985(4) 0.5655(4) 0.37100(18) 0.0559 1.0000 Uani . . . . . .
C38 C 0.3396(4) 0.5971(4) 0.24975(19) 0.0598 1.0000 Uani . . . . . .
C39 C 0.1729(3) 0.4223(4) 0.2863(2) 0.0647 1.0000 Uani . . . . . .
O40 O 0.68873(18) 0.49282(17) 0.46013(10) 0.0338 1.0000 Uani . . . . . .
O41 O 0.49188(18) 0.37323(18) 0.49653(10) 0.0327 1.0000 Uani . . . . . .
C42 C 0.9003(2) 0.2263(3) 0.48796(16) 0.0349 1.0000 Uani . . . . . .
C43 C 0.9902(3) 0.3308(4) 0.4570(3) 0.0640 1.0000 Uani . . . . . .
C44 C 0.8993(4) 0.2448(4) 0.56540(18) 0.0618 1.0000 Uani . . . . . .
C45 C 0.9348(3) 0.1250(3) 0.47258(19) 0.0461 1.0000 Uani . . . . . .
O46 O 0.40429(18) -0.09882(18) 0.40103(11) 0.0364 1.0000 Uani . . . . . .
O47 O 0.58429(19) -0.10932(17) 0.35634(11) 0.0366 1.0000 Uani . . . . . .
C48 C 0.1956(3) -0.1296(3) 0.16907(19) 0.0449 1.0000 Uani . . . . . .
C49 C 0.1563(3) -0.0461(4) 0.1331(3) 0.0703 1.0000 Uani . . . . . .
C50 C 0.1916(4) -0.2252(4) 0.1183(3) 0.0680 1.0000 Uani . . . . . .
C51 C 0.1138(3) -0.1801(5) 0.2268(3) 0.0883 1.0000 Uani . . . . . .
O52 O 0.66973(16) 0.09280(16) 0.26017(10) 0.0285 1.0000 Uani . . . . . .
C53 C 0.7452(2) 0.0378(3) 0.23434(16) 0.0338 1.0000 Uani . . . . . .
C54 C 0.8671(3) 0.1110(4) 0.25474(18) 0.0475 1.0000 Uani . . . . . .
C55 C 0.9487(3) 0.0531(4) 0.2326(2) 0.0626 1.0000 Uani . . . . . .
O56 O 0.44080(15) 0.15234(16) 0.39508(9) 0.0270 1.0000 Uani . . . . . .
C57 C 0.3517(2) 0.1183(3) 0.44710(15) 0.0339 1.0000 Uani . . . . . .
C58 C 0.2568(3) 0.1567(3) 0.4268(2) 0.0481 1.0000 Uani . . . . . .
C59 C 0.2012(4) 0.1081(5) 0.3594(2) 0.0762 1.0000 Uani . . . . . .
O60 O 0.65337(17) 0.3253(2) 0.31016(10) 0.0365 1.0000 Uani D . . . . .
C61 C 0.7515(5) 0.3828(10) 0.2684(3) 0.0476 0.578(7) Uani D U P 1 1 .
C62 C 0.8399(6) 0.4703(6) 0.3149(3) 0.0624 0.578(7) Uani D U P 1 1 .
C63 C 0.9366(6) 0.5464(7) 0.2700(4) 0.0773 0.578(7) Uani D U P 1 1 .
C161 C 0.7441(6) 0.3870(14) 0.2638(4) 0.0477 0.422(7) Uani D U P 1 2 .
C162 C 0.8661(6) 0.4129(7) 0.2902(5) 0.0479 0.422(7) Uani D U P 1 2 .
C163 C 0.9075(8) 0.5215(8) 0.3370(6) 0.0633 0.422(7) Uani D U P 1 2 .
O64 O 0.21909(19) 0.2399(2) 0.18365(13) 0.0503 1.0000 Uani . . . . . .
C901 C 0.7033(3) 0.7181(3) 0.37019(18) 0.0488 1.0000 Uani . . . . . .
Cl902 Cl 0.68289(12) 0.67207(10) 0.28409(5) 0.0699 1.0000 Uani . . . . . .
Cl903 Cl 0.83335(10) 0.83704(11) 0.38374(6) 0.0735 1.0000 Uani . . . . . .
C904 C 0.0133(11) 0.2483(15) 0.1021(6) 0.1385 0.615(8) Uani . U P 2 1 .
Cl905 Cl -0.0154(7) 0.1411(10) 0.0411(3) 0.2496 0.615(8) Uani . U P 2 1 .
Cl906 Cl 0.0712(5) 0.3845(9) 0.0773(5) 0.2950 0.615(8) Uani . U P 2 1 .
C907 C 0.069(5) 0.376(2) 0.038(2) 0.1385 0.121(6) Uani D U P 2 2 .
Cl908 Cl 0.018(2) 0.230(3) 0.0230(8) 0.1500 0.121(6) Uani D U P 2 2 .
Cl909 Cl 0.002(3) 0.417(2) 0.1064(12) 0.2053 0.121(6) Uani D U P 2 2 .
O910 O -0.2618(8) 0.4488(8) -0.0214(5) 0.1242 0.573(10) Uani D U P 3 1 .
C911 C -0.1833(13) 0.4310(11) 0.0260(7) 0.1569 0.573(10) Uani D U P 3 1 .
C912 C -0.1426(18) 0.5193(15) 0.0845(8) 0.1547 0.573(10) Uani D U P 3 1 .
O913 O -0.1401(19) 0.5598(14) 0.1161(10) 0.1126 0.295(10) Uani . U P 3 2 .
O914 O -0.2151(17) 0.5350(18) -0.0172(11) 0.1289 0.295(10) Uani . U P 3 2 .
H41 H 0.5223 0.1723 -0.0164 0.0363 1.0000 Uiso R . . . . .
H61 H 0.3246 0.3497 0.0308 0.0371 1.0000 Uiso R . . . . .
H131 H 0.4153 0.4663 0.4052 0.0326 1.0000 Uiso R . . . . .
H171 H 0.7851 0.3640 0.4855 0.0330 1.0000 Uiso R . . . . .
H191 H 0.7357 0.0450 0.4187 0.0317 1.0000 Uiso R . . . . .
H231 H 0.3003 -0.1114 0.2940 0.0378 1.0000 Uiso R . . . . .
H251 H 0.3843 -0.0012 0.1048 0.0379 1.0000 Uiso R . . . . .
H331 H 0.4131 0.3988 -0.1456 0.0786 1.0000 Uiso R . . . . .
H332 H 0.5125 0.4301 -0.0915 0.0786 1.0000 Uiso R . . . . .
H333 H 0.3929 0.4308 -0.0709 0.0786 1.0000 Uiso R . . . . .
H341 H 0.4350 0.2172 -0.1735 0.0589 1.0000 Uiso R . . . . .
H342 H 0.5374 0.2547 -0.1212 0.0589 1.0000 Uiso R . . . . .
H343 H 0.4361 0.1375 -0.1164 0.0589 1.0000 Uiso R . . . . .
H351 H 0.2437 0.2061 -0.1388 0.0764 1.0000 Uiso R . . . . .
H352 H 0.2232 0.2404 -0.0647 0.0764 1.0000 Uiso R . . . . .
H353 H 0.2415 0.1283 -0.0799 0.0764 1.0000 Uiso R . . . . .
H371 H 0.2463 0.6034 0.3692 0.0699 1.0000 Uiso R . . . . .
H372 H 0.3742 0.6192 0.3826 0.0699 1.0000 Uiso R . . . . .
H373 H 0.2739 0.5100 0.4045 0.0699 1.0000 Uiso R . . . . .
H381 H 0.2885 0.6362 0.2486 0.0737 1.0000 Uiso R . . . . .
H382 H 0.4153 0.6492 0.2628 0.0737 1.0000 Uiso R . . . . .
H383 H 0.3416 0.5638 0.2058 0.0737 1.0000 Uiso R . . . . .
H391 H 0.1233 0.4629 0.2860 0.0768 1.0000 Uiso R . . . . .
H392 H 0.1489 0.3678 0.3204 0.0768 1.0000 Uiso R . . . . .
H393 H 0.1692 0.3847 0.2430 0.0768 1.0000 Uiso R . . . . .
H431 H 1.0649 0.3428 0.4748 0.0820 1.0000 Uiso R . . . . .
H432 H 0.9728 0.3957 0.4676 0.0820 1.0000 Uiso R . . . . .
H433 H 0.9891 0.3182 0.4089 0.0820 1.0000 Uiso R . . . . .
H441 H 0.9741 0.2583 0.5837 0.0799 1.0000 Uiso R . . . . .
H442 H 0.8435 0.1802 0.5851 0.0799 1.0000 Uiso R . . . . .
H443 H 0.8807 0.3093 0.5754 0.0799 1.0000 Uiso R . . . . .
H451 H 1.0104 0.1416 0.4907 0.0577 1.0000 Uiso R . . . . .
H452 H 0.8812 0.0598 0.4929 0.0577 1.0000 Uiso R . . . . .
H453 H 0.9343 0.1108 0.4247 0.0577 1.0000 Uiso R . . . . .
H491 H 0.0788 -0.0847 0.1167 0.0899 1.0000 Uiso R . . . . .
H492 H 0.1601 0.0143 0.1643 0.0899 1.0000 Uiso R . . . . .
H493 H 0.2056 -0.0163 0.0959 0.0899 1.0000 Uiso R . . . . .
H501 H 0.1146 -0.2645 0.1012 0.0815 1.0000 Uiso R . . . . .
H502 H 0.2173 -0.2768 0.1397 0.0815 1.0000 Uiso R . . . . .
H503 H 0.2411 -0.1925 0.0817 0.0815 1.0000 Uiso R . . . . .
H511 H 0.0369 -0.2179 0.2093 0.1108 1.0000 Uiso R . . . . .
H512 H 0.1377 -0.2329 0.2484 0.1108 1.0000 Uiso R . . . . .
H513 H 0.1162 -0.1215 0.2591 0.1108 1.0000 Uiso R . . . . .
H531 H 0.7245 -0.0343 0.2535 0.0408 1.0000 Uiso R . . . . .
H532 H 0.7382 0.0282 0.1861 0.0408 1.0000 Uiso R . . . . .
H541 H 0.8727 0.1244 0.3028 0.0582 1.0000 Uiso R . . . . .
H542 H 0.8891 0.1813 0.2333 0.0582 1.0000 Uiso R . . . . .
H551 H 1.0265 0.0998 0.2454 0.0726 1.0000 Uiso R . . . . .
H552 H 0.9266 -0.0173 0.2540 0.0726 1.0000 Uiso R . . . . .
H553 H 0.9430 0.0397 0.1845 0.0726 1.0000 Uiso R . . . . .
H571 H 0.3840 0.1524 0.4902 0.0423 1.0000 Uiso R . . . . .
H572 H 0.3211 0.0379 0.4495 0.0423 1.0000 Uiso R . . . . .
H581 H 0.1978 0.1331 0.4598 0.0589 1.0000 Uiso R . . . . .
H582 H 0.2883 0.2373 0.4261 0.0589 1.0000 Uiso R . . . . .
H591 H 0.1420 0.1348 0.3493 0.0920 1.0000 Uiso R . . . . .
H592 H 0.1687 0.0274 0.3596 0.0920 1.0000 Uiso R . . . . .
H593 H 0.2593 0.1316 0.3259 0.0920 1.0000 Uiso R . . . . .
H611 H 0.7833 0.3309 0.2506 0.0594 0.578(7) Uiso R . P 1 1 .
H612 H 0.7299 0.4176 0.2319 0.0594 0.578(7) Uiso R . P 1 1 .
H621 H 0.8684 0.4354 0.3483 0.0796 0.578(7) Uiso R . P 1 1 .
H622 H 0.8053 0.5169 0.3369 0.0796 0.578(7) Uiso R . P 1 1 .
H631 H 0.9941 0.6042 0.2971 0.1018 0.578(7) Uiso R . P 1 1 .
H632 H 0.9700 0.4988 0.2480 0.1018 0.578(7) Uiso R . P 1 1 .
H633 H 0.9069 0.5803 0.2366 0.1018 0.578(7) Uiso R . P 1 1 .
H1611 H 0.7372 0.4570 0.2558 0.0595 0.422(7) Uiso R . P 1 2 .
H1612 H 0.7318 0.3428 0.2222 0.0595 0.422(7) Uiso R . P 1 2 .
H1621 H 0.8671 0.3521 0.3161 0.0615 0.422(7) Uiso R . P 1 2 .
H1622 H 0.9164 0.4225 0.2528 0.0615 0.422(7) Uiso R . P 1 2 .
H1631 H 0.9841 0.5389 0.3536 0.0861 0.422(7) Uiso R . P 1 2 .
H1632 H 0.8567 0.5116 0.3743 0.0861 0.422(7) Uiso R . P 1 2 .
H1633 H 0.9060 0.5819 0.3109 0.0861 0.422(7) Uiso R . P 1 2 .
H9011 H 0.7053 0.6581 0.3965 0.0584 1.0000 Uiso R . . . . .
H9012 H 0.6404 0.7378 0.3841 0.0584 1.0000 Uiso R . . . . .
H9041 H -0.0574 0.2373 0.1243 0.1379 0.615(8) Uiso R . P 2 1 .
H9042 H 0.0671 0.2403 0.1336 0.1379 0.615(8) Uiso R . P 2 1 .
H9071 H 0.0765 0.4190 -0.0015 0.1377 0.121(6) Uiso R . P 2 2 .
H9072 H 0.1430 0.3927 0.0578 0.1377 0.121(6) Uiso R . P 2 2 .
H9111 H -0.2261 0.3627 0.0477 0.1924 0.573(10) Uiso R . P 3 1 .
H9112 H -0.1172 0.4250 0.0053 0.1924 0.573(10) Uiso R . P 3 1 .
H9121 H -0.0957 0.5020 0.1168 0.1793 0.573(10) Uiso R . P 3 1 .
H9122 H -0.2070 0.5264 0.1068 0.1793 0.573(10) Uiso R . P 3 1 .
H9123 H -0.0980 0.5887 0.0644 0.1793 0.573(10) Uiso R . P 3 1 .

loop_
_atom_site_aniso_label
_atom_site_aniso_U_11
_atom_site_aniso_U_22
_atom_site_aniso_U_33
_atom_site_aniso_U_23
_atom_site_aniso_U_13
_atom_site_aniso_U_12
C1 0.0265(13) 0.0285(13) 0.0272(13) -0.0054(10) 0.0000(10) 0.0139(11)
S2 0.0318(4) 0.0368(4) 0.0244(3) -0.0019(3) 0.0023(3) 0.0185(3)
C3 0.0336(14) 0.0318(14) 0.0239(13) -0.0021(11) 0.0004(11) 0.0150(12)
C4 0.0405(16) 0.0307(14) 0.0227(13) -0.0022(11) 0.0020(11) 0.0138(12)
C5 0.0423(16) 0.0294(14) 0.0230(13) -0.0018(11) -0.0033(11) 0.0117(12)
C6 0.0397(16) 0.0299(14) 0.0259(14) -0.0005(11) -0.0059(11) 0.0155(12)
C7 0.0317(14) 0.0297(14) 0.0226(13) -0.0022(10) -0.0012(10) 0.0136(11)
C8 0.0283(13) 0.0283(13) 0.0196(12) -0.0010(10) -0.0025(10) 0.0100(11)
O9 0.0352(10) 0.0382(11) 0.0199(9) -0.0051(8) -0.0025(8) 0.0219(9)
C10 0.0293(13) 0.0273(13) 0.0204(12) -0.0018(10) 0.0000(10) 0.0147(11)
C11 0.0288(13) 0.0349(14) 0.0205(12) 0.0004(10) -0.0018(10) 0.0159(11)
C12 0.0339(14) 0.0358(15) 0.0226(13) 0.0007(11) 0.0018(11) 0.0222(12)
C13 0.0353(14) 0.0363(15) 0.0210(13) -0.0011(11) -0.0007(11) 0.0212(12)
C14 0.0306(13) 0.0277(13) 0.0207(12) -0.0017(10) -0.0031(10) 0.0151(11)
S15 0.0355(4) 0.0312(3) 0.0196(3) -0.0037(2) -0.0045(2) 0.0209(3)
C16 0.0312(13) 0.0314(14) 0.0207(12) 0.0010(10) -0.0004(10) 0.0197(11)
C17 0.0312(14) 0.0316(14) 0.0225(13) -0.0025(10) -0.0029(10) 0.0147(11)
C18 0.0268(13) 0.0382(15) 0.0224(12) 0.0023(11) -0.0001(10) 0.0184(12)
C19 0.0290(13) 0.0327(14) 0.0245(13) 0.0027(11) 0.0019(10) 0.0188(11)
C20 0.0257(13) 0.0279(13) 0.0215(12) 0.0016(10) 0.0005(10) 0.0124(11)
S21 0.0289(3) 0.0253(3) 0.0306(3) 0.0028(3) 0.0003(3) 0.0134(3)
C22 0.0278(13) 0.0256(13) 0.0294(13) -0.0014(10) -0.0009(10) 0.0158(11)
C23 0.0267(13) 0.0291(14) 0.0388(16) -0.0012(12) 0.0005(11) 0.0115(11)
C24 0.0242(13) 0.0311(14) 0.0419(16) -0.0056(12) -0.0053(12) 0.0108(11)
C25 0.0330(15) 0.0337(15) 0.0317(15) -0.0049(11) -0.0076(12) 0.0155(12)
C26 0.0228(12) 0.0249(12) 0.0280(13) -0.0047(10) -0.0018(10) 0.0122(10)
C27 0.0243(12) 0.0324(14) 0.0212(12) 0.0028(10) 0.0001(10) 0.0156(11)
C28 0.0310(14) 0.0298(13) 0.0218(12) -0.0008(10) -0.0018(10) 0.0168(11)
S29 0.0323(4) 0.0486(4) 0.0244(3) -0.0035(3) -0.0044(3) 0.0226(3)
O30 0.0277(10) 0.0470(12) 0.0371(11) 0.0035(9) 0.0015(9) 0.0126(9)
O31 0.0529(13) 0.0493(13) 0.0294(11) -0.0058(9) 0.0041(9) 0.0312(11)
C32 0.061(2) 0.0362(16) 0.0203(13) -0.0024(11) -0.0060(13) 0.0216(15)
C33 0.116(4) 0.045(2) 0.0334(18) 0.0024(15) -0.000(2) 0.041(2)
C34 0.076(3) 0.052(2) 0.0228(15) -0.0015(13) -0.0019(15) 0.0313(19)
C35 0.065(3) 0.085(3) 0.0338(19) -0.0099(19) -0.0126(17) 0.025(2)
C36 0.0506(18) 0.060(2) 0.0265(14) -0.0009(13) -0.0001(13) 0.0428(17)
C37 0.078(3) 0.085(3) 0.0374(18) -0.0079(18) -0.0041(17) 0.068(2)
C38 0.102(3) 0.073(3) 0.0389(19) 0.0090(17) 0.0035(19) 0.071(3)
C39 0.046(2) 0.112(4) 0.053(2) -0.010(2) -0.0007(17) 0.052(2)
O40 0.0436(12) 0.0298(10) 0.0304(10) -0.0052(8) -0.0105(9) 0.0177(9)
O41 0.0437(12) 0.0425(12) 0.0228(9) -0.0001(8) 0.0000(8) 0.0288(10)
C42 0.0266(14) 0.0484(18) 0.0342(15) -0.0027(13) -0.0043(11) 0.0199(13)
C43 0.0305(18) 0.064(3) 0.093(3) 0.016(2) -0.0069(19) 0.0115(17)
C44 0.059(2) 0.111(4) 0.0373(19) -0.017(2) -0.0176(17) 0.059(3)
C45 0.0337(16) 0.063(2) 0.052(2) -0.0075(17) -0.0088(14) 0.0315(16)
O46 0.0347(11) 0.0339(11) 0.0395(12) 0.0098(9) 0.0054(9) 0.0111(9)
O47 0.0431(12) 0.0318(11) 0.0425(12) -0.0011(9) -0.0037(9) 0.0232(9)
C48 0.0290(15) 0.0454(19) 0.054(2) -0.0057(15) -0.0132(14) 0.0082(14)
C49 0.037(2) 0.067(3) 0.107(4) 0.000(3) -0.027(2) 0.0209(19)
C50 0.050(2) 0.056(2) 0.090(3) -0.025(2) -0.030(2) 0.0149(19)
C51 0.0278(19) 0.127(5) 0.075(3) 0.005(3) -0.0083(19) -0.008(2)
O52 0.0224(9) 0.0336(10) 0.0299(10) -0.0059(8) -0.0025(7) 0.0120(8)
C53 0.0274(14) 0.0428(16) 0.0370(16) -0.0028(13) 0.0004(12) 0.0203(13)
C54 0.0296(16) 0.071(2) 0.0402(18) -0.0060(16) 0.0006(13) 0.0184(16)
C55 0.0341(18) 0.092(3) 0.070(3) 0.008(2) 0.0042(18) 0.034(2)
O56 0.0235(9) 0.0348(10) 0.0271(9) 0.0032(8) 0.0005(7) 0.0160(8)
C57 0.0283(14) 0.0430(17) 0.0345(15) 0.0075(13) 0.0070(12) 0.0177(13)
C58 0.0342(17) 0.061(2) 0.059(2) 0.0125(17) 0.0077(15) 0.0289(16)
C59 0.045(2) 0.121(4) 0.071(3) 0.015(3) -0.011(2) 0.040(3)
O60 0.0390(11) 0.0594(14) 0.0259(10) 0.0015(9) 0.0014(8) 0.0352(11)
C61 0.0300(17) 0.054(2) 0.061(2) -0.0068(19) -0.0000(16) 0.0200(17)
C62 0.056(4) 0.056(4) 0.063(4) -0.000(3) -0.007(3) 0.008(4)
C63 0.052(4) 0.065(5) 0.095(6) 0.008(4) -0.001(4) 0.001(3)
C161 0.0301(18) 0.054(2) 0.061(2) -0.0070(19) -0.0002(17) 0.0198(18)
C162 0.033(4) 0.057(5) 0.054(5) -0.012(4) -0.003(3) 0.019(3)
C163 0.043(5) 0.054(5) 0.078(6) -0.015(5) -0.004(4) 0.004(4)
O64 0.0312(12) 0.0644(16) 0.0444(13) -0.0051(12) -0.0001(10) 0.0073(11)
C901 0.069(2) 0.049(2) 0.0397(18) 0.0057(15) -0.0035(16) 0.0347(18)
Cl902 0.0990(9) 0.0665(7) 0.0432(5) -0.0046(5) -0.0128(5) 0.0316(6)
Cl903 0.0689(7) 0.0767(7) 0.0748(7) -0.0090(6) -0.0276(6) 0.0296(6)
C904 0.108(7) 0.261(11) 0.066(5) 0.044(7) 0.021(5) 0.089(7)
Cl905 0.228(7) 0.369(11) 0.122(4) 0.069(5) -0.012(4) 0.076(7)
Cl906 0.142(4) 0.443(11) 0.304(9) 0.208(8) -0.025(5) 0.098(6)
C907 0.108(7) 0.261(11) 0.066(5) 0.044(7) 0.021(5) 0.089(7)
Cl908 0.156(13) 0.235(18) 0.046(7) 0.001(10) 0.004(8) 0.062(14)
Cl909 0.177(15) 0.289(19) 0.115(12) -0.016(13) 0.080(11) 0.054(15)
O910 0.118(6) 0.086(5) 0.175(7) -0.019(5) 0.013(5) 0.049(5)
C911 0.162(10) 0.115(8) 0.165(10) 0.029(8) 0.019(8) 0.019(8)
C912 0.165(8) 0.111(8) 0.162(10) 0.015(7) 0.015(8) 0.024(7)
O913 0.144(9) 0.069(9) 0.108(11) 0.020(7) 0.008(9) 0.022(8)
O914 0.118(9) 0.104(8) 0.187(10) 0.034(9) 0.004(8) 0.064(8)

loop_
_atom_type_symbol
_atom_type_scat_dispersion_real
_atom_type_scat_dispersion_imag
_atom_type_scat_Cromer_Mann_a1
_atom_type_scat_Cromer_Mann_b1
_atom_type_scat_Cromer_Mann_a2
_atom_type_scat_Cromer_Mann_b2
_atom_type_scat_Cromer_Mann_a3
_atom_type_scat_Cromer_Mann_b3
_atom_type_scat_Cromer_Mann_a4
_atom_type_scat_Cromer_Mann_b4
_atom_type_scat_Cromer_Mann_c
_atom_type_scat_source
C 0.0033 0.0016 2.3100 20.8439 1.0200 10.2075 1.5886 0.5687 0.8650 51.6512 0.2156 'International Tables Vol C 4.2.6.8 and 6.1.1.4'
H 0.0000 0.0000 0.4930 10.5109 0.3229 26.1257 0.1402 3.1424 0.0408 57.7998 0.0030 'International Tables Vol C 4.2.6.8 and 6.1.1.4'
O 0.0106 0.0060 3.0485 13.2771 2.2868 5.7011 1.5463 0.3239 0.8670 32.9089 0.2508 'International Tables Vol C 4.2.6.8 and 6.1.1.4'
S 0.1246 0.1234 6.9053 1.4679 5.2034 22.2151 1.4379 0.2536 1.5863 56.1720 0.8669 'International Tables Vol C 4.2.6.8 and 6.1.1.4'
Cl 0.1484 0.1585 11.4604 0.0104 7.1964 1.1662 6.2556 18.5194 1.6455 47.7784 -9.5574 'International Tables Vol C 4.2.6.8 and 6.1.1.4'

loop_
_geom_angle_atom_site_label_1
_geom_angle_site_symmetry_1
_geom_angle_atom_site_label_2
_geom_angle_site_symmetry_2
_geom_angle_atom_site_label_3
_geom_angle_site_symmetry_3
_geom_angle
_geom_angle_publ_flag
S2 . C1 . C25 . 114.1(2) yes
S2 . C1 . C26 . 125.1(2) yes
C25 . C1 . C26 . 120.7(3) yes
C1 . S2 . C3 . 100.82(13) yes
C1 . S2 . O30 . 111.18(13) yes
C3 . S2 . O30 . 109.92(13) yes
C1 . S2 . O31 . 108.28(13) yes
C3 . S2 . O31 . 107.04(13) yes
O30 . S2 . O31 . 118.13(14) yes
S2 . C3 . C4 . 118.6(2) yes
S2 . C3 . C8 . 121.5(2) yes
C4 . C3 . C8 . 119.8(3) yes
C3 . C4 . C5 . 121.5(3) yes
C3 . C4 . H41 . 119.3 no
C5 . C4 . H41 . 119.2 no
C4 . C5 . C6 . 117.6(3) yes
C4 . C5 . C32 . 122.8(3) yes
C6 . C5 . C32 . 119.6(3) yes
C5 . C6 . C7 . 121.3(3) yes
C5 . C6 . H61 . 119.1 no
C7 . C6 . H61 . 119.6 no
C6 . C7 . C8 . 120.3(3) yes
C6 . C7 . S29 . 116.2(2) yes
C8 . C7 . S29 . 122.0(2) yes
C3 . C8 . C7 . 118.9(2) yes
C3 . C8 . O9 . 117.2(2) yes
C7 . C8 . O9 . 123.8(2) yes
C8 . O9 . C10 . 121.7(2) yes
O9 . C10 . C11 . 126.2(2) yes
O9 . C10 . C28 . 112.1(2) yes
C11 . C10 . C28 . 121.6(2) yes
C10 . C11 . C12 . 120.5(2) yes
C10 . C11 . S29 . 119.7(2) yes
C12 . C11 . S29 . 119.3(2) yes
C11 . C12 . C13 . 116.1(2) yes
C11 . C12 . C36 . 124.1(2) yes
C13 . C12 . C36 . 119.8(2) yes
C12 . C13 . C14 . 122.2(2) yes
C12 . C13 . H131 . 118.9 no
C14 . C13 . H131 . 118.9 no
C13 . C14 . S15 . 117.1(2) yes
C13 . C14 . C28 . 121.3(2) yes
S15 . C14 . C28 . 121.5(2) yes
C14 . S15 . C16 . 106.01(12) yes
C14 . S15 . O40 . 108.92(12) yes
C16 . S15 . O40 . 107.26(12) yes
C14 . S15 . O41 . 106.57(12) yes
C16 . S15 . O41 . 109.22(12) yes
O40 . S15 . O41 . 118.24(13) yes
S15 . C16 . C17 . 117.5(2) yes
S15 . C16 . C27 . 121.09(19) yes
C17 . C16 . C27 . 121.2(2) yes
C16 . C17 . C18 . 121.4(3) yes
C16 . C17 . H171 . 119.2 no
C18 . C17 . H171 . 119.3 no
C17 . C18 . C19 . 116.9(2) yes
C17 . C18 . C42 . 119.5(3) yes
C19 . C18 . C42 . 123.6(2) yes
C18 . C19 . C20 . 121.5(2) yes
C18 . C19 . H191 . 119.3 no
C20 . C19 . H191 . 119.3 no
C19 . C20 . S21 . 117.8(2) yes
C19 . C20 . C27 . 121.3(2) yes
S21 . C20 . C27 . 120.8(2) yes
C20 . S21 . C22 . 107.69(12) yes
C20 . S21 . O46 . 109.08(13) yes
C22 . S21 . O46 . 107.17(13) yes
C20 . S21 . O47 . 107.02(13) yes
C22 . S21 . O47 . 107.24(13) yes
O46 . S21 . O47 . 118.22(13) yes
S21 . C22 . C23 . 117.3(2) yes
S21 . C22 . C26 . 120.6(2) yes
C23 . C22 . C26 . 121.8(3) yes
C22 . C23 . C24 . 121.3(3) yes
C22 . C23 . H231 . 119.3 no
C24 . C23 . H231 . 119.4 no
C23 . C24 . C25 . 117.2(3) yes
C23 . C24 . C48 . 123.4(3) yes
C25 . C24 . C48 . 119.4(3) yes
C24 . C25 . C1 . 122.0(3) yes
C24 . C25 . H251 . 119.0 no
C1 . C25 . H251 . 119.0 no
C1 . C26 . C22 . 116.8(2) yes
C1 . C26 . O52 . 123.7(2) yes
C22 . C26 . O52 . 119.5(2) yes
C16 . C27 . C20 . 117.2(2) yes
C16 . C27 . O56 . 121.1(2) yes
C20 . C27 . O56 . 121.3(2) yes
C10 . C28 . C14 . 116.7(2) yes
C10 . C28 . O60 . 121.3(2) yes
C14 . C28 . O60 . 121.8(2) yes
C11 . S29 . C7 . 98.64(13) yes
C11 . S29 . O64 . 106.17(14) yes
C7 . S29 . O64 . 104.64(14) yes
C5 . C32 . C33 . 107.8(3) yes
C5 . C32 . C34 . 111.5(3) yes
C33 . C32 . C34 . 107.5(3) yes
C5 . C32 . C35 . 109.4(3) yes
C33 . C32 . C35 . 111.7(3) yes
C34 . C32 . C35 . 108.9(3) yes
C32 . C33 . H331 . 110.1 no
C32 . C33 . H332 . 108.4 no
H331 . C33 . H332 . 109.5 no
C32 . C33 . H333 . 109.9 no
H331 . C33 . H333 . 109.5 no
H332 . C33 . H333 . 109.5 no
C32 . C34 . H341 . 109.4 no
C32 . C34 . H342 . 109.4 no
H341 . C34 . H342 . 109.5 no
C32 . C34 . H343 . 109.6 no
H341 . C34 . H343 . 109.5 no
H342 . C34 . H343 . 109.5 no
C32 . C35 . H351 . 109.5 no
C32 . C35 . H352 . 109.0 no
H351 . C35 . H352 . 109.5 no
C32 . C35 . H353 . 109.9 no
H351 . C35 . H353 . 109.5 no
H352 . C35 . H353 . 109.5 no
C12 . C36 . C37 . 110.9(2) yes
C12 . C36 . C38 . 109.3(3) yes
C37 . C36 . C38 . 106.5(3) yes
C12 . C36 . C39 . 111.9(3) yes
C37 . C36 . C39 . 107.0(3) yes
C38 . C36 . C39 . 111.2(3) yes
C36 . C37 . H371 . 109.8 no
C36 . C37 . H372 . 110.4 no
H371 . C37 . H372 . 109.5 no
C36 . C37 . H373 . 108.1 no
H371 . C37 . H373 . 109.5 no
H372 . C37 . H373 . 109.5 no
C36 . C38 . H381 . 109.9 no
C36 . C38 . H382 . 108.7 no
H381 . C38 . H382 . 109.5 no
C36 . C38 . H383 . 109.8 no
H381 . C38 . H383 . 109.5 no
H382 . C38 . H383 . 109.5 no
C36 . C39 . H391 . 109.9 no
C36 . C39 . H392 . 109.2 no
H391 . C39 . H392 . 109.5 no
C36 . C39 . H393 . 109.3 no
H391 . C39 . H393 . 109.5 no
H392 . C39 . H393 . 109.5 no
C18 . C42 . C43 . 110.3(3) yes
C18 . C42 . C44 . 107.9(2) yes
C43 . C42 . C44 . 110.1(3) yes
C18 . C42 . C45 . 112.1(3) yes
C43 . C42 . C45 . 108.3(3) yes
C44 . C42 . C45 . 108.1(3) yes
C42 . C43 . H431 . 109.3 no
C42 . C43 . H432 . 110.0 no
H431 . C43 . H432 . 109.5 no
C42 . C43 . H433 . 109.1 no
H431 . C43 . H433 . 109.5 no
H432 . C43 . H433 . 109.5 no
C42 . C44 . H441 . 109.1 no
C42 . C44 . H442 . 110.7 no
H441 . C44 . H442 . 109.5 no
C42 . C44 . H443 . 108.6 no
H441 . C44 . H443 . 109.5 no
H442 . C44 . H443 . 109.5 no
C42 . C45 . H451 . 109.4 no
C42 . C45 . H452 . 109.4 no
H451 . C45 . H452 . 109.5 no
C42 . C45 . H453 . 109.6 no
H451 . C45 . H453 . 109.5 no
H452 . C45 . H453 . 109.5 no
C24 . C48 . C49 . 109.6(3) yes
C24 . C48 . C50 . 108.3(3) yes
C49 . C48 . C50 . 109.3(4) yes
C24 . C48 . C51 . 111.5(3) yes
C49 . C48 . C51 . 109.1(4) yes
C50 . C48 . C51 . 109.0(4) yes
C48 . C49 . H491 . 109.3 no
C48 . C49 . H492 . 109.6 no
H491 . C49 . H492 . 109.5 no
C48 . C49 . H493 . 109.5 no
H491 . C49 . H493 . 109.5 no
H492 . C49 . H493 . 109.5 no
C48 . C50 . H501 . 109.9 no
C48 . C50 . H502 . 110.2 no
H501 . C50 . H502 . 109.5 no
C48 . C50 . H503 . 108.4 no
H501 . C50 . H503 . 109.5 no
H502 . C50 . H503 . 109.5 no
C48 . C51 . H511 . 109.8 no
C48 . C51 . H512 . 108.7 no
H511 . C51 . H512 . 109.5 no
C48 . C51 . H513 . 109.8 no
H511 . C51 . H513 . 109.5 no
H512 . C51 . H513 . 109.5 no
C26 . O52 . C53 . 114.5(2) yes
O52 . C53 . C54 . 108.4(2) yes
O52 . C53 . H531 . 109.6 no
C54 . C53 . H531 . 109.4 no
O52 . C53 . H532 . 110.0 no
C54 . C53 . H532 . 109.9 no
H531 . C53 . H532 . 109.5 no
C53 . C54 . C55 . 110.2(3) yes
C53 . C54 . H541 . 109.6 no
C55 . C54 . H541 . 109.4 no
C53 . C54 . H542 . 109.1 no
C55 . C54 . H542 . 109.0 no
H541 . C54 . H542 . 109.5 no
C54 . C55 . H551 . 110.3 no
C54 . C55 . H552 . 108.9 no
H551 . C55 . H552 . 109.5 no
C54 . C55 . H553 . 109.3 no
H551 . C55 . H553 . 109.5 no
H552 . C55 . H553 . 109.5 no
C27 . O56 . C57 . 115.0(2) yes
O56 . C57 . C58 . 108.0(2) yes
O56 . C57 . H571 . 110.1 no
C58 . C57 . H571 . 110.0 no
O56 . C57 . H572 . 109.4 no
C58 . C57 . H572 . 109.8 no
H571 . C57 . H572 . 109.5 no
C57 . C58 . C59 . 114.0(3) yes
C57 . C58 . H581 . 108.4 no
C59 . C58 . H581 . 107.1 no
C57 . C58 . H582 . 108.6 no
C59 . C58 . H582 . 109.2 no
H581 . C58 . H582 . 109.5 no
C58 . C59 . H591 . 110.4 no
C58 . C59 . H592 . 110.1 no
H591 . C59 . H592 . 109.5 no
C58 . C59 . H593 . 107.9 no
H591 . C59 . H593 . 109.5 no
H592 . C59 . H593 . 109.5 no
C28 . O60 . C61 . 118.5(6) yes
C28 . O60 . C161 . 112.8(6) yes
O60 . C61 . C62 . 105.9(4) yes
O60 . C61 . H611 . 110.4 no
C62 . C61 . H611 . 109.0 no
O60 . C61 . H612 . 111.0 no
C62 . C61 . H612 . 111.0 no
H611 . C61 . H612 . 109.5 no
C61 . C62 . C63 . 107.2(5) yes
C61 . C62 . H621 . 111.2 no
C63 . C62 . H621 . 112.3 no
C61 . C62 . H622 . 109.2 no
C63 . C62 . H622 . 107.4 no
H621 . C62 . H622 . 109.5 no
C62 . C63 . H631 . 110.4 no
C62 . C63 . H632 . 106.6 no
H631 . C63 . H632 . 109.5 no
C62 . C63 . H633 . 111.5 no
H631 . C63 . H633 . 109.5 no
H632 . C63 . H633 . 109.5 no
O60 . C161 . C162 . 114.2(6) yes
O60 . C161 . H1611 . 108.1 no
C162 . C161 . H1611 . 108.1 no
O60 . C161 . H1612 . 107.9 no
C162 . C161 . H1612 . 108.9 no
H1611 . C161 . H1612 . 109.5 no
C161 . C162 . C163 . 110.0(7) yes
C161 . C162 . H1621 . 109.9 no
C163 . C162 . H1621 . 108.2 no
C161 . C162 . H1622 . 109.2 no
C163 . C162 . H1622 . 110.1 no
H1621 . C162 . H1622 . 109.5 no
C162 . C163 . H1631 . 110.8 no
C162 . C163 . H1632 . 109.7 no
H1631 . C163 . H1632 . 109.5 no
C162 . C163 . H1633 . 107.8 no
H1631 . C163 . H1633 . 109.5 no
H1632 . C163 . H1633 . 109.5 no
Cl902 . C901 . Cl903 . 111.3(2) yes
Cl902 . C901 . H9011 . 109.0 no
Cl903 . C901 . H9011 . 109.2 no
Cl902 . C901 . H9012 . 108.9 no
Cl903 . C901 . H9012 . 109.0 no
H9011 . C901 . H9012 . 109.5 no
Cl905 . C904 . Cl906 . 118.2(8) yes
Cl905 . C904 . H9041 . 107.2 no
Cl906 . C904 . H9041 . 108.2 no
Cl905 . C904 . H9042 . 106.8 no
Cl906 . C904 . H9042 . 106.7 no
H9041 . C904 . H9042 . 109.5 no
Cl908 . C907 . Cl909 . 113.3(9) yes
Cl908 . C907 . H9071 . 115.2 no
Cl909 . C907 . H9071 . 115.1 no
Cl908 . C907 . H9072 . 101.7 no
Cl909 . C907 . H9072 . 99.9 no
H9071 . C907 . H9072 . 109.5 no
O910 . C911 . C912 . 114.3(8) yes
O910 . C911 . H9111 . 106.7 no
C912 . C911 . H9111 . 103.6 no
O910 . C911 . H9112 . 113.8 no
C912 . C911 . H9112 . 108.4 no
H9111 . C911 . H9112 . 109.5 no
C911 . C912 . H9121 . 112.4 no
C911 . C912 . H9122 . 110.4 no
H9121 . C912 . H9122 . 109.5 no
C911 . C912 . H9123 . 105.6 no
H9121 . C912 . H9123 . 109.5 no
H9122 . C912 . H9123 . 109.5 no

loop_
_geom_bond_atom_site_label_1
_geom_bond_site_symmetry_1
_geom_bond_atom_site_label_2
_geom_bond_site_symmetry_2
_geom_bond_distance
_geom_bond_publ_flag
C1 . S2 . 1.783(3) yes
C1 . C25 . 1.393(4) yes
C1 . C26 . 1.403(4) yes
S2 . C3 . 1.779(3) yes
S2 . O30 . 1.432(2) yes
S2 . O31 . 1.436(2) yes
C3 . C4 . 1.389(4) yes
C3 . C8 . 1.399(4) yes
C4 . C5 . 1.391(4) yes
C4 . H41 . 0.950 no
C5 . C6 . 1.391(4) yes
C5 . C32 . 1.540(4) yes
C6 . C7 . 1.392(4) yes
C6 . H61 . 0.950 no
C7 . C8 . 1.379(4) yes
C7 . S29 . 1.775(3) yes
C8 . O9 . 1.361(3) yes
O9 . C10 . 1.379(3) yes
C10 . C11 . 1.391(4) yes
C10 . C28 . 1.404(4) yes
C11 . C12 . 1.422(4) yes
C11 . S29 . 1.791(3) yes
C12 . C13 . 1.388(4) yes
C12 . C36 . 1.547(4) yes
C13 . C14 . 1.390(4) yes
C13 . H131 . 0.950 no
C14 . S15 . 1.783(3) yes
C14 . C28 . 1.379(4) yes
S15 . C16 . 1.774(3) yes
S15 . O40 . 1.441(2) yes
S15 . O41 . 1.437(2) yes
C16 . C17 . 1.386(4) yes
C16 . C27 . 1.395(4) yes
C17 . C18 . 1.402(4) yes
C17 . H171 . 0.950 no
C18 . C19 . 1.389(4) yes
C18 . C42 . 1.528(4) yes
C19 . C20 . 1.393(4) yes
C19 . H191 . 0.950 no
C20 . S21 . 1.774(3) yes
C20 . C27 . 1.389(4) yes
S21 . C22 . 1.782(3) yes
S21 . O46 . 1.434(2) yes
S21 . O47 . 1.438(2) yes
C22 . C23 . 1.389(4) yes
C22 . C26 . 1.399(4) yes
C23 . C24 . 1.387(4) yes
C23 . H231 . 0.950 no
C24 . C25 . 1.393(4) yes
C24 . C48 . 1.535(4) yes
C25 . H251 . 0.950 no
C26 . O52 . 1.357(3) yes
C27 . O56 . 1.363(3) yes
C28 . O60 . 1.351(3) yes
S29 . O64 . 1.492(3) yes
C32 . C33 . 1.542(5) yes
C32 . C34 . 1.524(5) yes
C32 . C35 . 1.510(5) yes
C33 . H331 . 0.950 no
C33 . H332 . 0.950 no
C33 . H333 . 0.950 no
C34 . H341 . 0.950 no
C34 . H342 . 0.950 no
C34 . H343 . 0.950 no
C35 . H351 . 0.950 no
C35 . H352 . 0.950 no
C35 . H353 . 0.950 no
C36 . C37 . 1.534(4) yes
C36 . C38 . 1.531(5) yes
C36 . C39 . 1.535(5) yes
C37 . H371 . 0.950 no
C37 . H372 . 0.950 no
C37 . H373 . 0.950 no
C38 . H381 . 0.950 no
C38 . H382 . 0.950 no
C38 . H383 . 0.950 no
C39 . H391 . 0.950 no
C39 . H392 . 0.950 no
C39 . H393 . 0.950 no
C42 . C43 . 1.527(5) yes
C42 . C44 . 1.530(5) yes
C42 . C45 . 1.531(4) yes
C43 . H431 . 0.950 no
C43 . H432 . 0.950 no
C43 . H433 . 0.950 no
C44 . H441 . 0.950 no
C44 . H442 . 0.950 no
C44 . H443 . 0.950 no
C45 . H451 . 0.950 no
C45 . H452 . 0.950 no
C45 . H453 . 0.950 no
C48 . C49 . 1.531(5) yes
C48 . C50 . 1.528(5) yes
C48 . C51 . 1.519(6) yes
C49 . H491 . 0.950 no
C49 . H492 . 0.950 no
C49 . H493 . 0.950 no
C50 . H501 . 0.950 no
C50 . H502 . 0.950 no
C50 . H503 . 0.950 no
C51 . H511 . 0.950 no
C51 . H512 . 0.950 no
C51 . H513 . 0.950 no
O52 . C53 . 1.456(3) yes
C53 . C54 . 1.491(4) yes
C53 . H531 . 0.950 no
C53 . H532 . 0.950 no
C54 . C55 . 1.525(5) yes
C54 . H541 . 0.950 no
C54 . H542 . 0.950 no
C55 . H551 . 0.950 no
C55 . H552 . 0.950 no
C55 . H553 . 0.950 no
O56 . C57 . 1.464(3) yes
C57 . C58 . 1.506(4) yes
C57 . H571 . 0.950 no
C57 . H572 . 0.950 no
C58 . C59 . 1.488(6) yes
C58 . H581 . 0.950 no
C58 . H582 . 0.950 no
C59 . H591 . 0.950 no
C59 . H592 . 0.950 no
C59 . H593 . 0.950 no
O60 . C61 . 1.442(4) yes
O60 . C161 . 1.453(5) yes
C61 . C62 . 1.504(5) yes
C61 . H611 . 0.950 no
C61 . H612 . 0.950 no
C62 . C63 . 1.536(5) yes
C62 . H621 . 0.950 no
C62 . H622 . 0.950 no
C63 . H631 . 0.950 no
C63 . H632 . 0.950 no
C63 . H633 . 0.950 no
C161 . C162 . 1.516(5) yes
C161 . H1611 . 0.950 no
C161 . H1612 . 0.950 no
C162 . C163 . 1.538(5) yes
C162 . H1621 . 0.950 no
C162 . H1622 . 0.950 no
C163 . H1631 . 0.950 no
C163 . H1632 . 0.950 no
C163 . H1633 . 0.950 no
C901 . Cl902 . 1.751(4) yes
C901 . Cl903 . 1.755(4) yes
C901 . H9011 . 0.950 no
C901 . H9012 . 0.950 no
C904 . Cl905 . 1.708(17) yes
C904 . Cl906 . 1.700(17) yes
C904 . H9041 . 0.950 no
C904 . H9042 . 0.950 no
C907 . Cl908 . 1.743(5) yes
C907 . Cl909 . 1.745(5) yes
C907 . H9071 . 0.950 no
C907 . H9072 . 0.950 no
O910 . C911 . 1.437(5) yes
C911 . C912 . 1.514(5) yes
C911 . H9111 . 0.950 no
C911 . H9112 . 0.950 no
C912 . H9121 . 0.950 no
C912 . H9122 . 0.950 no
C912 . H9123 . 0.950 no

loop_
_geom_hbond_atom_site_label_D
_geom_hbond_site_symmetry_D
_geom_hbond_atom_site_label_H
_geom_hbond_site_symmetry_H
_geom_hbond_atom_site_label_A
_geom_hbond_site_symmetry_A
_geom_hbond_angle_DHA
_geom_hbond_distance_DH
_geom_hbond_distance_HA
_geom_hbond_distance_DA
_geom_hbond_publ_flag
C6 . H61 . O914 2_565 167 0.95 2.39 3.319(8) yes
C39 . H393 . O64 . 143 0.95 2.42 3.233(8) yes
C57 . H572 . O46 . 128 0.95 2.51 3.181(8) yes
C61 . H611 . O30 . 124 0.95 2.56 3.190(8) yes
C63 . H633 . O913 1_655 140 0.95 2.42 3.201(8) yes
C61 . H1612 . O30 . 159 1.00 2.23 3.190(8) yes
C161 . H1612 . O30 . 167 0.95 2.23 3.168(8) yes
C901 . H9011 . O40 . 174 0.95 2.44 3.386(8) yes
C901 . H9012 . O47 1_565 132 0.95 2.40 3.116(8) yes
C904 . H9042 . O64 . 165 0.95 2.14 3.067(8) yes
C907 . H9071 . O913 2_565 145 0.95 2.38 3.205(8) yes
C911 . H9111 . O30 1_455 159 0.95 2.53 3.437(8) yes
